data_7204744
loop_
_publ_author_name
'Neeraj, S.'
'Rao, C. N. R.'
'Cheetham, Anthony K.'

_publ_section_title
;
 Open-framework zinc and cobalt phosphates synthesized by the
 tributylphosphate routeElectronic supplementary information (ESI)
 available: Tables S1?16: Atomic coordinates, equivalent isotropic
 displacement parameters and bond lengths and angles for compounds
 I?VII. See http://www.rsc.org/suppdata/jm/b3/b311529a/
;
_journal_issue 5
_journal_name_full 'Journal of Materials Chemistry'
_journal_page_first 814
_journal_paper_doi 10.1039/b311529a
_journal_volume 14
_journal_year 2004
_chemical_formula_moiety '[C6N2H18][Zn(HPO4)2]'
_chemical_formula_sum 'C3 H14 N2 O11 P2 Zn'
_chemical_formula_weight 381.47
_chemical_name_common 'Zinc phosphate'
_chemical_name_systematic
;
?
;
_space_group_IT_number 61
_symmetry_space_group_name_Hall '-P 2ac 2ab'
_symmetry_space_group_name_H-M 'P b c a'
_atom_sites_solution_hydrogens geom
_atom_sites_solution_primary direct
_atom_sites_solution_secondary difmap
_audit_creation_method SHELXL-97
_cell_angle_alpha 90.00
_cell_angle_beta 90.00
_cell_angle_gamma 90.00
_cell_formula_units_Z 8
_cell_length_a 8.0797(18)
_cell_length_b 14.555(3)
_cell_length_c 28.575(7)
_cell_measurement_temperature 293(2)
_cell_volume 3360.4(13)
_computing_structure_refinement 'SHELXL-97 (Sheldrick, 1997)'
_computing_structure_solution 'SHELXS-97 (Sheldrick, 1990)'
_diffrn_ambient_temperature 293(2)
_diffrn_measured_fraction_theta_full 0.908
_diffrn_measured_fraction_theta_max 0.908
_diffrn_radiation_monochromator graphite
_diffrn_radiation_source 'fine-focus sealed tube'
_diffrn_radiation_type MoK\a
_diffrn_radiation_wavelength 0.71073
_diffrn_reflns_av_R_equivalents 0.2649
_diffrn_reflns_av_sigmaI/netI 0.1767
_diffrn_reflns_limit_h_max 10
_diffrn_reflns_limit_h_min -10
_diffrn_reflns_limit_k_max 18
_diffrn_reflns_limit_k_min -16
_diffrn_reflns_limit_l_max 37
_diffrn_reflns_limit_l_min -25
_diffrn_reflns_number 18685
_diffrn_reflns_theta_full 28.84
_diffrn_reflns_theta_max 28.84
_diffrn_reflns_theta_min 1.43
_exptl_absorpt_coefficient_mu 1.695
_exptl_crystal_density_diffrn 1.508
_exptl_crystal_density_method 'not measured'
_exptl_crystal_F_000 1552
_refine_diff_density_max 1.373
_refine_diff_density_min -2.033
_refine_diff_density_rms 0.393
_refine_ls_extinction_coef 0.0092(16)
_refine_ls_extinction_expression Fc^*^=kFc[1+0.001xFc^2^\l^3^/sin(2\q)]^-1/4^
_refine_ls_extinction_method SHELXL
_refine_ls_goodness_of_fit_ref 1.003
_refine_ls_hydrogen_treatment mixed
_refine_ls_matrix_type full
_refine_ls_number_parameters 163
_refine_ls_number_reflns 3986
_refine_ls_number_restraints 0
_refine_ls_restrained_S_all 1.003
_refine_ls_R_factor_all 0.1858
_refine_ls_R_factor_gt 0.1024
_refine_ls_shift/su_max 0.098
_refine_ls_shift/su_mean 0.007
_refine_ls_structure_factor_coef Fsqd
_refine_ls_weighting_details 'calc w=1/[\s^2^(Fo^2^)+(0.1871P)^2^+0.0000P] where P=(Fo^2^+2Fc^2^)/3'
_refine_ls_weighting_scheme calc
_refine_ls_wR_factor_gt 0.2678
_refine_ls_wR_factor_ref 0.3310
_reflns_number_gt 2036
_reflns_number_total 3986
_reflns_threshold_expression >2sigma(I)
_cod_data_source_file b311529a.txt
_cod_data_source_block COMPOUND_I
_cod_database_code 7204744

loop_
_symmetry_equiv_pos_as_xyz
'x, y, z'
'-x+1/2, -y, z+1/2'
'-x, y+1/2, -z+1/2'
'x+1/2, -y+1/2, -z'
'-x, -y, -z'
'x-1/2, y, -z-1/2'
'x, -y-1/2, z-1/2'
'-x-1/2, y-1/2, z'

loop_
_atom_site_label
_atom_site_type_symbol
_atom_site_fract_x
_atom_site_fract_y
_atom_site_fract_z
_atom_site_U_iso_or_equiv
_atom_site_adp_type
_atom_site_occupancy
_atom_site_symmetry_multiplicity
_atom_site_calc_flag
_atom_site_refinement_flags
_atom_site_disorder_assembly
_atom_site_disorder_group
Zn1 Zn 0.23085(15) 0.52432(6) 0.01759(4) 0.0317(4) Uani 1 1 d . . .
P1 P 0.0266(3) 0.59011(14) -0.07055(8) 0.0318(6) Uani 1 1 d . . .
P2 P 0.4273(3) 0.40448(13) -0.05602(9) 0.0320(6) Uani 1 1 d . . .
O1 O 0.1016(11) 0.4860(4) 0.0704(2) 0.0432(19) Uani 1 1 d . . .
O2 O 0.3092(10) 0.4182(4) -0.0156(2) 0.0395(17) Uani 1 1 d . . .
O3 O 0.3955(8) 0.6112(4) 0.0390(2) 0.0354(15) Uani 1 1 d . . .
O4 O 0.0987(9) 0.6061(4) -0.0220(2) 0.0400(17) Uani 1 1 d . . .
O5 O 0.1625(10) 0.5717(4) -0.1065(2) 0.0466(19) Uani 1 1 d . . .
O6 O -0.0631(9) 0.6800(4) -0.0850(2) 0.0419(18) Uani 1 1 d . . .
H14 H 0.0023 0.7230 -0.0839 0.063 Uiso 1 1 calc R . .
O7 O 0.4260(10) 0.4886(4) -0.0884(3) 0.047(2) Uani 1 1 d . . .
H13 H 0.3312 0.5080 -0.0909 0.071 Uiso 1 1 calc R . .
O8 O 0.3684(9) 0.3182(4) -0.0826(2) 0.0424(18) Uani 1 1 d . . .
N1 N -0.145(3) 0.2441(13) -0.1404(6) 0.162(8) Uani 1 1 d . . .
H12 H -0.2094 0.1983 -0.1298 0.194 Uiso 1 1 calc R . .
H11 H -0.0716 0.2198 -0.1607 0.194 Uiso 1 1 calc R . .
N2 N 0.0857(12) 0.2580(5) -0.0273(3) 0.043(2) Uani 1 1 d . . .
H10 H 0.1071 0.2153 -0.0058 0.064 Uiso 1 1 calc R . .
H9 H 0.0283 0.3035 -0.0143 0.064 Uiso 1 1 calc R . .
H8 H 0.1804 0.2798 -0.0386 0.064 Uiso 1 1 calc R . .
C1 C -0.011(2) 0.2173(8) -0.0653(5) 0.071(4) Uani 1 1 d . . .
H7 H 0.0526 0.1683 -0.0797 0.086 Uiso 1 1 calc R . .
H6 H -0.1114 0.1908 -0.0526 0.086 Uiso 1 1 calc R . .
C2 C -0.054(2) 0.2853(8) -0.1007(6) 0.076(4) Uani 1 1 d . . .
H5 H 0.0465 0.3140 -0.1123 0.091 Uiso 1 1 calc R . .
H4 H -0.1217 0.3328 -0.0866 0.091 Uiso 1 1 calc R . .
C3 C -0.255(6) 0.317(2) -0.1664(13) 0.30(3) Uani 1 1 d . . .
H3 H -0.3122 0.2885 -0.1918 0.454 Uiso 1 1 calc R . .
H2 H -0.1856 0.3657 -0.1783 0.454 Uiso 1 1 calc R . .
H1 H -0.3337 0.3428 -0.1448 0.454 Uiso 1 1 calc R . .
O100 O 0.674(3) 0.5655(17) -0.1471(9) 0.240(11) Uani 1 1 d . . .
O300 O 0.148(3) 0.6334(18) -0.1965(10) 0.263(11) Uiso 1 1 d . . .
O200 O 0.320(4) 0.325(2) -0.1810(12) 0.308(15) Uiso 1 1 d . . .

loop_
_atom_site_aniso_label
_atom_site_aniso_U_11
_atom_site_aniso_U_22
_atom_site_aniso_U_33
_atom_site_aniso_U_23
_atom_site_aniso_U_13
_atom_site_aniso_U_12
Zn1 0.0377(8) 0.0195(5) 0.0380(7) 0.0017(4) -0.0001(5) -0.0003(4)
P1 0.0395(15) 0.0212(10) 0.0347(13) 0.0027(9) 0.0011(11) 0.0002(10)
P2 0.0371(15) 0.0164(10) 0.0424(13) -0.0018(9) -0.0023(11) -0.0005(9)
O1 0.067(6) 0.026(3) 0.037(4) -0.001(3) 0.014(4) -0.012(3)
O2 0.047(5) 0.024(3) 0.048(4) -0.002(3) 0.009(3) -0.005(3)
O3 0.033(4) 0.019(3) 0.055(4) 0.000(3) -0.004(3) 0.000(3)
O4 0.053(5) 0.025(3) 0.041(4) 0.003(3) -0.011(3) 0.005(3)
O5 0.048(5) 0.043(4) 0.049(4) 0.012(3) 0.013(4) 0.010(3)
O6 0.048(5) 0.023(3) 0.055(4) 0.009(3) -0.014(4) 0.002(3)
O7 0.050(5) 0.031(3) 0.061(5) 0.017(3) 0.013(4) 0.007(3)
O8 0.043(5) 0.029(3) 0.054(4) -0.012(3) -0.012(3) -0.002(3)
N1 0.21(2) 0.171(18) 0.104(13) -0.032(13) -0.013(16) 0.054(17)
N2 0.040(6) 0.031(4) 0.057(5) 0.007(4) -0.007(4) -0.003(4)
C1 0.100(13) 0.042(6) 0.072(9) 0.001(6) -0.009(8) -0.009(7)
C2 0.070(10) 0.051(7) 0.107(11) 0.001(7) -0.024(9) 0.004(7)
C3 0.43(6) 0.20(3) 0.28(4) 0.17(3) 0.23(4) 0.15(4)
O100 0.20(2) 0.27(2) 0.24(2) -0.10(2) -0.02(2) -0.08(2)

loop_
_atom_type_symbol
_atom_type_description
_atom_type_scat_dispersion_real
_atom_type_scat_dispersion_imag
_atom_type_scat_source
C C 0.0033 0.0016 'International Tables Vol C Tables 4.2.6.8 and 6.1.1.4'
H H 0.0000 0.0000 'International Tables Vol C Tables 4.2.6.8 and 6.1.1.4'
N N 0.0061 0.0033 'International Tables Vol C Tables 4.2.6.8 and 6.1.1.4'
O O 0.0106 0.0060 'International Tables Vol C Tables 4.2.6.8 and 6.1.1.4'
P P 0.1023 0.0942 'International Tables Vol C Tables 4.2.6.8 and 6.1.1.4'
Zn Zn 0.2839 1.4301 'International Tables Vol C Tables 4.2.6.8 and 6.1.1.4'

loop_
_geom_angle_atom_site_label_1
_geom_angle_atom_site_label_2
_geom_angle_atom_site_label_3
_geom_angle
_geom_angle_site_symmetry_1
_geom_angle_site_symmetry_3
_geom_angle_publ_flag
O1 Zn1 O2 109.5(3) . . ?
O1 Zn1 O3 108.4(3) . . ?
O2 Zn1 O3 117.1(3) . . ?
O1 Zn1 O4 109.5(3) . . ?
O2 Zn1 O4 112.6(3) . . ?
O3 Zn1 O4 99.2(3) . . ?
O1 P1 O4 111.7(4) 5_565 . ?
O1 P1 O5 111.4(4) 5_565 . ?
O4 P1 O5 111.4(4) . . ?
O1 P1 O6 107.3(4) 5_565 . ?
O4 P1 O6 107.0(4) . . ?
O5 P1 O6 107.7(4) . . ?
O2 P2 O3 111.6(4) . 5_665 ?
O2 P2 O7 110.6(4) . . ?
O3 P2 O7 108.5(4) 5_665 . ?
O2 P2 O8 106.8(4) . . ?
O3 P2 O8 108.9(4) 5_665 . ?
O7 P2 O8 110.5(4) . . ?
P1 O1 Zn1 125.9(4) 5_565 . ?
P2 O2 Zn1 133.8(4) . . ?
P2 O3 Zn1 130.3(3) 5_665 . ?
P1 O4 Zn1 129.9(4) . . ?
P1 O6 H14 109.5 . . ?
P2 O7 H13 109.5 . . ?
C2 N1 C3 112(2) . . ?
C2 N1 H12 109.3 . . ?
C3 N1 H12 109.2 . . ?
C2 N1 H11 109.3 . . ?
C3 N1 H11 109.4 . . ?
H12 N1 H11 108.0 . . ?
C1 N2 H10 109.5 . . ?
C1 N2 H9 109.4 . . ?
H10 N2 H9 109.5 . . ?
C1 N2 H8 109.5 . . ?
H10 N2 H8 109.5 . . ?
H9 N2 H8 109.5 . . ?
C2 C1 N2 111.6(10) . . ?
C2 C1 H7 109.3 . . ?
N2 C1 H7 109.3 . . ?
C2 C1 H6 109.3 . . ?
N2 C1 H6 109.3 . . ?
H7 C1 H6 107.9 . . ?
C1 C2 N1 112.1(12) . . ?
C1 C2 H5 109.2 . . ?
N1 C2 H5 109.2 . . ?
C1 C2 H4 109.2 . . ?
N1 C2 H4 109.2 . . ?
H5 C2 H4 107.9 . . ?
N1 C3 H3 109.6 . . ?
N1 C3 H2 109.4 . . ?
H3 C3 H2 109.5 . . ?
N1 C3 H1 109.5 . . ?
H3 C3 H1 109.5 . . ?
H2 C3 H1 109.5 . . ?

loop_
_geom_bond_atom_site_label_1
_geom_bond_atom_site_label_2
_geom_bond_distance
_geom_bond_site_symmetry_2
_geom_bond_publ_flag
Zn1 O1 1.918(7) . ?
Zn1 O2 1.920(6) . ?
Zn1 O3 1.934(6) . ?
Zn1 O4 1.958(6) . ?
P1 O1 1.516(7) 5_565 ?
P1 O4 1.524(7) . ?
P1 O5 1.528(8) . ?
P1 O6 1.552(6) . ?
P2 O2 1.511(7) . ?
P2 O3 1.529(7) 5_665 ?
P2 O7 1.535(6) . ?
P2 O8 1.542(6) . ?
O1 P1 1.516(7) 5_565 ?
O3 P2 1.529(7) 5_665 ?
O6 H14 0.8200 . ?
O7 H13 0.8200 . ?
N1 C2 1.48(2) . ?
N1 C3 1.58(3) . ?
N1 H12 0.9000 . ?
N1 H11 0.9000 . ?
N2 C1 1.461(16) . ?
N2 H10 0.8900 . ?
N2 H9 0.8900 . ?
N2 H8 0.8900 . ?
C1 C2 1.458(17) . ?
C1 H7 0.9700 . ?
C1 H6 0.9700 . ?
C2 H5 0.9700 . ?
C2 H4 0.9700 . ?
C3 H3 0.9600 . ?
C3 H2 0.9600 . ?
C3 H1 0.9600 . ?
